data_4079543
loop_
_publ_author_name
'Mo, Zhenbo'
'Chen, Dake'
'Leng, Xuebin'
'Deng, Liang'

_publ_section_title
;
 Intramolecular C(sp3)--H Bond Activation Reactions of Low-Valent Cobalt
 Complexes with Coordination Unsaturation
;
_journal_issue 20
_journal_name_full Organometallics
_journal_page_first 7040
_journal_paper_doi 10.1021/om300804a
_journal_volume 31
_journal_year 2012
_chemical_formula_sum 'C54 H62 Co N5'
_chemical_formula_weight 840.02
_chemical_name_systematic
; 
 ? 
;
_space_group_IT_number 2
_symmetry_cell_setting triclinic
_symmetry_space_group_name_Hall '-P 1'
_symmetry_space_group_name_H-M 'P -1'
_atom_sites_solution_hydrogens geom
_atom_sites_solution_primary direct
_atom_sites_solution_secondary difmap
_audit_creation_method SHELXL-97
_cell_angle_alpha 115.717(2)
_cell_angle_beta 90.852(3)
_cell_angle_gamma 100.984(3)
_cell_formula_units_Z 2
_cell_length_a 10.8327(18)
_cell_length_b 15.455(3)
_cell_length_c 15.490(3)
_cell_measurement_reflns_used 4835
_cell_measurement_temperature 133(2)
_cell_measurement_theta_max 30.49
_cell_measurement_theta_min 2.35
_cell_volume 2279.7(7)
_computing_cell_refinement 'Bruker SAINT'
_computing_data_collection 'Bruker APEX2'
_computing_data_reduction 'Bruker SAINT'
_computing_molecular_graphics 'Bruker SHELXTL'
_computing_publication_material 'Bruker SHELXTL'
_computing_structure_refinement 'SHELXL-97 (Sheldrick, 2008)'
_computing_structure_solution 'SHELXS-97 (Sheldrick, 2008)'
_diffrn_ambient_temperature 133(2)
_diffrn_measured_fraction_theta_full 0.981
_diffrn_measured_fraction_theta_max 0.981
_diffrn_measurement_device_type 'Bruker APEX-II CCD'
_diffrn_measurement_method '\f and \w scans'
_diffrn_radiation_monochromator graphite
_diffrn_radiation_source 'fine-focus sealed tube'
_diffrn_radiation_type MoK\a
_diffrn_radiation_wavelength 0.71073
_diffrn_reflns_av_R_equivalents 0.0540
_diffrn_reflns_av_sigmaI/netI 0.0660
_diffrn_reflns_limit_h_max 12
_diffrn_reflns_limit_h_min -12
_diffrn_reflns_limit_k_max 16
_diffrn_reflns_limit_k_min -18
_diffrn_reflns_limit_l_max 18
_diffrn_reflns_limit_l_min 0
_diffrn_reflns_number 7932
_diffrn_reflns_theta_full 25.05
_diffrn_reflns_theta_max 25.05
_diffrn_reflns_theta_min 1.47
_exptl_absorpt_coefficient_mu 0.418
_exptl_absorpt_correction_T_max 0.9794
_exptl_absorpt_correction_T_min 0.8848
_exptl_absorpt_correction_type multi-scan
_exptl_absorpt_process_details twinabs
_exptl_crystal_colour orange
_exptl_crystal_density_diffrn 1.224
_exptl_crystal_density_method 'not measured'
_exptl_crystal_description plate
_exptl_crystal_F_000 896
_exptl_crystal_size_max 0.30
_exptl_crystal_size_mid 0.20
_exptl_crystal_size_min 0.05
_refine_diff_density_max 0.848
_refine_diff_density_min -0.764
_refine_diff_density_rms 0.125
_refine_ls_extinction_method none
_refine_ls_goodness_of_fit_ref 0.943
_refine_ls_hydrogen_treatment constr
_refine_ls_matrix_type full
_refine_ls_number_parameters 552
_refine_ls_number_reflns 7932
_refine_ls_number_restraints 0
_refine_ls_restrained_S_all 0.943
_refine_ls_R_factor_all 0.0877
_refine_ls_R_factor_gt 0.0671
_refine_ls_shift/su_max 0.000
_refine_ls_shift/su_mean 0.000
_refine_ls_structure_factor_coef Fsqd
_refine_ls_weighting_details 'calc w=1/[\s^2^(Fo^2^)+(0.1153P)^2^+7.9744P] where P=(Fo^2^+2Fc^2^)/3'
_refine_ls_weighting_scheme calc
_refine_ls_wR_factor_gt 0.1801
_refine_ls_wR_factor_ref 0.2063
_reflns_number_gt 6319
_reflns_number_total 7932
_reflns_threshold_expression >2sigma(I)
_cod_data_source_file om300804a_si_002.cif
_cod_data_source_block 6
_cod_depositor_comments
;
The following automatic conversions were performed:

'_symmetry_cell_setting' value 'Triclinic' changed to 'triclinic'
according to /home/saulius/struct/CIF-dictionaries/cif_core.dic
dictionary named 'cif_core.dic' version 2.4.2 from 2011-04-26.

Automatic conversion script
Id: cif_fix_values 1891 2012-01-12 08:04:46Z andrius 
;
_cod_original_sg_symbol_H-M P-1
_cod_database_code 4079543

loop_
_symmetry_equiv_pos_as_xyz
'x, y, z'
'-x, -y, -z'

loop_
_atom_site_label
_atom_site_type_symbol
_atom_site_fract_x
_atom_site_fract_y
_atom_site_fract_z
_atom_site_U_iso_or_equiv
_atom_site_adp_type
_atom_site_occupancy
_atom_site_symmetry_multiplicity
_atom_site_calc_flag
_atom_site_refinement_flags
Co1 Co 0.11813(5) 0.08809(4) 0.25559(4) 0.01674(19) Uani 1 1 d .
N1 N -0.1075(3) 0.0224(3) 0.3296(3) 0.0202(8) Uani 1 1 d .
N2 N -0.1339(3) 0.1432(3) 0.3023(3) 0.0214(8) Uani 1 1 d .
N3 N 0.3267(3) 0.0131(3) 0.1553(3) 0.0180(8) Uani 1 1 d .
N4 N 0.3615(3) 0.1691(3) 0.2023(3) 0.0204(8) Uani 1 1 d .
N5 N 0.2970(4) 0.2054(3) 0.4249(3) 0.0230(8) Uani 1 1 d .
C1 C -0.0461(4) 0.0868(3) 0.2960(3) 0.0192(9) Uani 1 1 d .
C2 C 0.2781(4) 0.0942(3) 0.2072(3) 0.0168(9) Uani 1 1 d .
C3 C 0.1957(4) 0.1383(3) 0.3871(3) 0.0189(9) Uani 1 1 d .
C4 C 0.0591(4) -0.0287(3) 0.1219(3) 0.0235(10) Uani 1 1 d .
H4A H -0.0336 -0.0537 0.1142 0.028 Uiso 1 1 calc R
H4B H 0.0811 -0.0090 0.0702 0.028 Uiso 1 1 calc R
C5 C -0.2258(4) 0.0397(3) 0.3561(3) 0.0244(10) Uani 1 1 d .
H5A H -0.2839 0.0047 0.3813 0.029 Uiso 1 1 calc R
C6 C -0.2423(4) 0.1147(4) 0.3394(3) 0.0253(10) Uani 1 1 d .
H6A H -0.3143 0.1433 0.3508 0.030 Uiso 1 1 calc R
C7 C 0.4369(4) 0.0385(3) 0.1177(3) 0.0214(9) Uani 1 1 d .
H7A H 0.4861 -0.0051 0.0780 0.026 Uiso 1 1 calc R
C8 C 0.4596(4) 0.1365(3) 0.1485(3) 0.0253(10) Uani 1 1 d .
H8A H 0.5289 0.1758 0.1360 0.030 Uiso 1 1 calc R
C9 C -0.0504(4) -0.0507(3) 0.3366(3) 0.0200(9) Uani 1 1 d .
C10 C -0.1123(4) -0.1494(3) 0.2893(3) 0.0210(9) Uani 1 1 d .
C11 C -0.0549(4) -0.2172(3) 0.3008(3) 0.0231(10) Uani 1 1 d .
H11A H -0.0976 -0.2845 0.2720 0.028 Uiso 1 1 calc R
C12 C 0.0623(4) -0.1902(3) 0.3528(3) 0.0228(10) Uani 1 1 d .
C13 C 0.1226(4) -0.0916(3) 0.3967(3) 0.0226(10) Uani 1 1 d .
H13A H 0.2041 -0.0728 0.4311 0.027 Uiso 1 1 calc R
C14 C 0.0673(4) -0.0188(3) 0.3920(3) 0.0188(9) Uani 1 1 d .
C15 C 0.1303(4) 0.0881(3) 0.4466(3) 0.0223(9) Uani 1 1 d .
H15A H 0.1944 0.0950 0.4967 0.027 Uiso 1 1 calc R
H15B H 0.0658 0.1244 0.4801 0.027 Uiso 1 1 calc R
C16 C 0.1260(5) -0.2667(4) 0.3598(4) 0.0331(12) Uani 1 1 d .
H16A H 0.0710 -0.3322 0.3241 0.050 Uiso 1 1 calc R
H16B H 0.1414 -0.2525 0.4276 0.050 Uiso 1 1 calc R
H16C H 0.2066 -0.2647 0.3321 0.050 Uiso 1 1 calc R
C17 C -0.2355(5) -0.1828(4) 0.2258(4) 0.0325(11) Uani 1 1 d .
H17A H -0.2619 -0.1254 0.2261 0.049 Uiso 1 1 calc R
H17B H -0.3005 -0.2171 0.2502 0.049 Uiso 1 1 calc R
H17C H -0.2242 -0.2275 0.1598 0.049 Uiso 1 1 calc R
C18 C -0.1240(4) 0.2174(3) 0.2686(3) 0.0215(9) Uani 1 1 d .
C19 C -0.1764(4) 0.1883(3) 0.1756(3) 0.0236(10) Uani 1 1 d .
C20 C -0.1773(5) 0.2614(4) 0.1456(4) 0.0280(11) Uani 1 1 d .
H20A H -0.2104 0.2431 0.0815 0.034 Uiso 1 1 calc R
C21 C -0.1307(5) 0.3611(4) 0.2080(4) 0.0294(11) Uani 1 1 d .
C22 C -0.0782(5) 0.3860(4) 0.3003(4) 0.0305(11) Uani 1 1 d .
H22A H -0.0451 0.4533 0.3429 0.037 Uiso 1 1 calc R
C23 C -0.0728(5) 0.3148(4) 0.3322(3) 0.0278(10) Uani 1 1 d .
C24 C -0.0111(5) 0.3434(4) 0.4309(4) 0.0363(12) Uani 1 1 d .
H24A H 0.0198 0.4150 0.4644 0.054 Uiso 1 1 calc R
H24B H 0.0601 0.3113 0.4252 0.054 Uiso 1 1 calc R
H24C H -0.0728 0.3228 0.4676 0.054 Uiso 1 1 calc R
C25 C -0.1315(6) 0.4389(4) 0.1737(4) 0.0457(15) Uani 1 1 d .
H25A H -0.0960 0.5041 0.2265 0.069 Uiso 1 1 calc R
H25B H -0.2187 0.4359 0.1526 0.069 Uiso 1 1 calc R
H25C H -0.0805 0.4272 0.1196 0.069 Uiso 1 1 calc R
C26 C -0.2238(5) 0.0814(4) 0.1065(4) 0.0294(11) Uani 1 1 d .
H26A H -0.1516 0.0507 0.0847 0.044 Uiso 1 1 calc R
H26B H -0.2748 0.0759 0.0509 0.044 Uiso 1 1 calc R
H26C H -0.2758 0.0480 0.1391 0.044 Uiso 1 1 calc R
C27 C 0.2611(4) -0.0842(3) 0.1370(3) 0.0185(9) Uani 1 1 d .
C28 C 0.1273(4) -0.1043(3) 0.1188(3) 0.0216(9) Uani 1 1 d .
C29 C 0.0635(4) -0.1977(3) 0.1019(3) 0.0255(10) Uani 1 1 d .
H29A H -0.0262 -0.2140 0.0896 0.031 Uiso 1 1 calc R
C30 C 0.1258(5) -0.2690(3) 0.1022(3) 0.0277(10) Uani 1 1 d .
C31 C 0.2551(5) -0.2442(3) 0.1222(3) 0.0273(10) Uani 1 1 d .
H31A H 0.2978 -0.2920 0.1234 0.033 Uiso 1 1 calc R
C32 C 0.3260(4) -0.1515(3) 0.1407(3) 0.0248(10) Uani 1 1 d .
C33 C 0.4684(5) -0.1278(4) 0.1681(4) 0.0331(12) Uani 1 1 d .
H33A H 0.5046 -0.0603 0.1788 0.050 Uiso 1 1 calc R
H33B H 0.5071 -0.1738 0.1158 0.050 Uiso 1 1 calc R
H33C H 0.4851 -0.1341 0.2273 0.050 Uiso 1 1 calc R
C34 C 0.0519(6) -0.3708(4) 0.0819(4) 0.0394(13) Uani 1 1 d .
H34A H 0.1105 -0.4107 0.0851 0.059 Uiso 1 1 calc R
H34B H 0.0050 -0.4022 0.0175 0.059 Uiso 1 1 calc R
H34C H -0.0077 -0.3654 0.1301 0.059 Uiso 1 1 calc R
C35 C 0.3471(4) 0.2691(3) 0.2448(3) 0.0207(9) Uani 1 1 d .
C36 C 0.4337(4) 0.3416(3) 0.3209(3) 0.0236(10) Uani 1 1 d .
C37 C 0.4117(5) 0.4374(3) 0.3620(4) 0.0273(10) Uani 1 1 d .
H37A H 0.4700 0.4882 0.4133 0.033 Uiso 1 1 calc R
C38 C 0.3083(5) 0.4600(4) 0.3302(4) 0.0322(12) Uani 1 1 d .
C39 C 0.2286(5) 0.3880(4) 0.2508(4) 0.0317(11) Uani 1 1 d .
H39A H 0.1602 0.4046 0.2267 0.038 Uiso 1 1 calc R
C40 C 0.2458(4) 0.2920(3) 0.2052(4) 0.0252(10) Uani 1 1 d .
C41 C 0.1598(5) 0.2161(4) 0.1168(4) 0.0356(12) Uani 1 1 d .
H41A H 0.0960 0.2460 0.1014 0.053 Uiso 1 1 calc R
H41B H 0.1177 0.1612 0.1291 0.053 Uiso 1 1 calc R
H41C H 0.2098 0.1919 0.0624 0.053 Uiso 1 1 calc R
C42 C 0.2814(6) 0.5618(4) 0.3813(5) 0.0473(15) Uani 1 1 d .
H42A H 0.2054 0.5646 0.3484 0.071 Uiso 1 1 calc R
H42B H 0.3536 0.6104 0.3805 0.071 Uiso 1 1 calc R
H42C H 0.2680 0.5763 0.4482 0.071 Uiso 1 1 calc R
C43 C 0.5455(4) 0.3192(4) 0.3581(4) 0.0283(10) Uani 1 1 d .
H43A H 0.5456 0.2492 0.3210 0.043 Uiso 1 1 calc R
H43B H 0.5408 0.3345 0.4262 0.043 Uiso 1 1 calc R
H43C H 0.6233 0.3591 0.3516 0.043 Uiso 1 1 calc R
C44 C 0.3613(4) 0.2312(3) 0.5157(3) 0.0220(9) Uani 1 1 d .
C45 C 0.3538(4) 0.3194(3) 0.5954(3) 0.0262(10) Uani 1 1 d .
C46 C 0.4252(5) 0.3478(4) 0.6828(4) 0.0316(11) Uani 1 1 d .
H46A H 0.4195 0.4070 0.7369 0.038 Uiso 1 1 calc R
C47 C 0.5037(5) 0.2912(4) 0.6918(4) 0.0365(13) Uani 1 1 d .
H47A H 0.5507 0.3109 0.7520 0.044 Uiso 1 1 calc R
C48 C 0.5143(5) 0.2048(4) 0.6121(4) 0.0338(12) Uani 1 1 d .
H48A H 0.5693 0.1662 0.6182 0.041 Uiso 1 1 calc R
C49 C 0.4441(4) 0.1746(4) 0.5230(4) 0.0274(10) Uani 1 1 d .
C50 C 0.4579(5) 0.0833(4) 0.4365(4) 0.0346(12) Uani 1 1 d .
H50A H 0.4016 0.0732 0.3813 0.052 Uiso 1 1 calc R
H50B H 0.4354 0.0264 0.4503 0.052 Uiso 1 1 calc R
H50C H 0.5457 0.0906 0.4214 0.052 Uiso 1 1 calc R
C51 C 0.2681(5) 0.3812(4) 0.5858(4) 0.0327(11) Uani 1 1 d .
H51A H 0.2739 0.4398 0.6474 0.049 Uiso 1 1 calc R
H51B H 0.1807 0.3428 0.5682 0.049 Uiso 1 1 calc R
H51C H 0.2937 0.4013 0.5357 0.049 Uiso 1 1 calc R
C1S C 0.586(2) 0.4836(10) 1.0254(10) 0.086(6) Uani 0.50 1 d P
C2S C 0.5996(19) 0.5429(13) 0.9630(13) 0.083(5) Uani 0.50 1 d P
C3S C 0.5075(11) 0.5957(9) 0.9867(8) 0.107(3) Uani 1 1 d .
C4S C 0.4986(10) 0.6539(8) 0.9289(8) 0.095(3) Uani 1 1 d .

loop_
_atom_site_aniso_label
_atom_site_aniso_U_11
_atom_site_aniso_U_22
_atom_site_aniso_U_33
_atom_site_aniso_U_23
_atom_site_aniso_U_13
_atom_site_aniso_U_12
Co1 0.0128(3) 0.0194(3) 0.0206(3) 0.0108(3) 0.0058(2) 0.0043(2)
N1 0.0137(18) 0.0229(19) 0.0274(19) 0.0141(17) 0.0048(15) 0.0045(15)
N2 0.0174(19) 0.029(2) 0.0263(19) 0.0176(17) 0.0109(16) 0.0099(16)
N3 0.0175(19) 0.0187(18) 0.0210(18) 0.0112(15) 0.0062(15) 0.0046(15)
N4 0.0160(19) 0.0236(19) 0.0224(18) 0.0104(16) 0.0069(15) 0.0054(15)
N5 0.018(2) 0.024(2) 0.028(2) 0.0134(17) 0.0038(16) 0.0021(16)
C1 0.019(2) 0.022(2) 0.019(2) 0.0099(18) 0.0030(18) 0.0065(18)
C2 0.015(2) 0.019(2) 0.019(2) 0.0102(18) 0.0031(17) 0.0063(17)
C3 0.018(2) 0.018(2) 0.023(2) 0.0099(18) 0.0076(18) 0.0080(18)
C4 0.016(2) 0.029(2) 0.023(2) 0.010(2) 0.0030(18) 0.0032(19)
C5 0.016(2) 0.033(3) 0.034(2) 0.022(2) 0.0111(19) 0.0073(19)
C6 0.017(2) 0.035(3) 0.030(2) 0.018(2) 0.0105(19) 0.010(2)
C7 0.014(2) 0.026(2) 0.024(2) 0.0110(19) 0.0064(18) 0.0039(18)
C8 0.016(2) 0.029(3) 0.032(2) 0.015(2) 0.011(2) 0.0047(19)
C9 0.016(2) 0.026(2) 0.024(2) 0.0152(19) 0.0079(18) 0.0071(18)
C10 0.018(2) 0.025(2) 0.025(2) 0.0160(19) 0.0065(18) 0.0027(18)
C11 0.023(2) 0.020(2) 0.028(2) 0.0125(19) 0.0085(19) 0.0029(18)
C12 0.024(2) 0.026(2) 0.027(2) 0.017(2) 0.0098(19) 0.0086(19)
C13 0.017(2) 0.033(3) 0.025(2) 0.019(2) 0.0064(18) 0.0063(19)
C14 0.015(2) 0.027(2) 0.017(2) 0.0124(18) 0.0069(17) 0.0035(18)
C15 0.019(2) 0.026(2) 0.023(2) 0.0128(19) 0.0020(18) 0.0024(19)
C16 0.034(3) 0.032(3) 0.045(3) 0.025(2) 0.010(2) 0.013(2)
C17 0.023(3) 0.030(3) 0.040(3) 0.015(2) -0.003(2) -0.001(2)
C18 0.019(2) 0.029(2) 0.027(2) 0.019(2) 0.0082(19) 0.0112(19)
C19 0.012(2) 0.031(2) 0.027(2) 0.012(2) 0.0057(18) 0.0065(19)
C20 0.025(3) 0.040(3) 0.030(2) 0.022(2) 0.009(2) 0.015(2)
C21 0.035(3) 0.031(3) 0.034(3) 0.022(2) 0.012(2) 0.013(2)
C22 0.032(3) 0.023(2) 0.039(3) 0.015(2) 0.013(2) 0.010(2)
C23 0.030(3) 0.032(3) 0.028(2) 0.016(2) 0.012(2) 0.014(2)
C24 0.045(3) 0.030(3) 0.034(3) 0.015(2) -0.004(2) 0.006(2)
C25 0.064(4) 0.041(3) 0.049(3) 0.032(3) 0.010(3) 0.018(3)
C26 0.027(3) 0.034(3) 0.030(2) 0.017(2) 0.001(2) 0.006(2)
C27 0.019(2) 0.018(2) 0.019(2) 0.0082(17) 0.0069(17) 0.0043(17)
C28 0.018(2) 0.025(2) 0.020(2) 0.0078(19) 0.0075(18) 0.0048(18)
C29 0.018(2) 0.028(2) 0.023(2) 0.007(2) 0.0041(19) -0.0011(19)
C30 0.033(3) 0.022(2) 0.025(2) 0.010(2) 0.005(2) 0.001(2)
C31 0.031(3) 0.023(2) 0.030(2) 0.013(2) 0.005(2) 0.007(2)
C32 0.021(2) 0.027(2) 0.025(2) 0.011(2) 0.0023(19) 0.0065(19)
C33 0.023(3) 0.031(3) 0.049(3) 0.019(2) -0.002(2) 0.011(2)
C34 0.045(3) 0.023(3) 0.046(3) 0.014(2) 0.013(3) 0.000(2)
C35 0.017(2) 0.021(2) 0.030(2) 0.016(2) 0.0086(19) 0.0055(18)
C36 0.023(2) 0.023(2) 0.031(2) 0.015(2) 0.011(2) 0.0086(19)
C37 0.026(3) 0.021(2) 0.035(3) 0.014(2) 0.008(2) 0.002(2)
C38 0.032(3) 0.030(3) 0.046(3) 0.024(2) 0.017(2) 0.013(2)
C39 0.025(3) 0.034(3) 0.052(3) 0.029(3) 0.013(2) 0.018(2)
C40 0.019(2) 0.027(2) 0.039(3) 0.023(2) 0.009(2) 0.0064(19)
C41 0.027(3) 0.042(3) 0.045(3) 0.026(3) -0.004(2) 0.006(2)
C42 0.042(3) 0.032(3) 0.073(4) 0.025(3) 0.013(3) 0.016(3)
C43 0.020(2) 0.027(2) 0.036(3) 0.012(2) 0.002(2) 0.005(2)
C44 0.013(2) 0.028(2) 0.027(2) 0.017(2) 0.0015(18) -0.0029(18)
C45 0.019(2) 0.028(2) 0.028(2) 0.013(2) 0.001(2) -0.0021(19)
C46 0.031(3) 0.033(3) 0.028(2) 0.015(2) -0.001(2) -0.005(2)
C47 0.026(3) 0.046(3) 0.039(3) 0.027(3) -0.008(2) -0.008(2)
C48 0.019(2) 0.044(3) 0.049(3) 0.033(3) -0.002(2) 0.000(2)
C49 0.016(2) 0.034(3) 0.039(3) 0.025(2) 0.005(2) 0.000(2)
C50 0.021(3) 0.036(3) 0.052(3) 0.023(3) 0.011(2) 0.009(2)
C51 0.034(3) 0.029(3) 0.034(3) 0.012(2) 0.005(2) 0.009(2)
C1S 0.19(2) 0.023(6) 0.052(8) 0.022(6) 0.022(11) 0.027(9)
C2S 0.094(14) 0.065(10) 0.081(12) 0.024(9) -0.008(10) 0.018(10)
C3S 0.104(8) 0.119(9) 0.100(8) 0.040(7) 0.020(6) 0.050(7)
C4S 0.095(7) 0.110(8) 0.103(7) 0.063(6) 0.036(6) 0.030(6)

loop_
_atom_type_symbol
_atom_type_description
_atom_type_scat_dispersion_real
_atom_type_scat_dispersion_imag
_atom_type_scat_source
C C 0.0033 0.0016 'International Tables Vol C Tables 4.2.6.8 and 6.1.1.4'
H H 0.0000 0.0000 'International Tables Vol C Tables 4.2.6.8 and 6.1.1.4'
N N 0.0061 0.0033 'International Tables Vol C Tables 4.2.6.8 and 6.1.1.4'
Co Co 0.3494 0.9721 'International Tables Vol C Tables 4.2.6.8 and 6.1.1.4'

loop_
_geom_angle_atom_site_label_1
_geom_angle_atom_site_label_2
_geom_angle_atom_site_label_3
_geom_angle
_geom_angle_site_symmetry_1
_geom_angle_site_symmetry_3
C1 Co1 C2 174.58(18) . .
C1 Co1 C3 91.81(18) . .
C2 Co1 C3 92.23(18) . .
C1 Co1 C4 94.61(18) . .
C2 Co1 C4 83.76(18) . .
C3 Co1 C4 149.09(18) . .
C1 N1 C5 112.1(4) . .
C1 N1 C9 121.8(4) . .
C5 N1 C9 126.1(4) . .
C1 N2 C6 111.7(4) . .
C1 N2 C18 126.2(4) . .
C6 N2 C18 121.9(4) . .
C2 N3 C7 111.0(3) . .
C2 N3 C27 121.6(3) . .
C7 N3 C27 127.1(4) . .
C2 N4 C8 112.0(4) . .
C2 N4 C35 123.6(4) . .
C8 N4 C35 124.4(4) . .
C3 N5 C44 124.2(4) . .
N1 C1 N2 102.1(4) . .
N1 C1 Co1 124.5(3) . .
N2 C1 Co1 133.4(3) . .
N4 C2 N3 103.7(3) . .
N4 C2 Co1 132.0(3) . .
N3 C2 Co1 123.8(3) . .
N5 C3 C15 119.2(4) . .
N5 C3 Co1 125.2(3) . .
C15 C3 Co1 115.5(3) . .
C28 C4 Co1 104.9(3) . .
C28 C4 H4A 110.8 . .
Co1 C4 H4A 110.8 . .
C28 C4 H4B 110.8 . .
Co1 C4 H4B 110.8 . .
H4A C4 H4B 108.8 . .
C6 C5 N1 107.1(4) . .
C6 C5 H5A 126.5 . .
N1 C5 H5A 126.5 . .
C5 C6 N2 107.1(4) . .
C5 C6 H6A 126.5 . .
N2 C6 H6A 126.5 . .
C8 C7 N3 106.8(4) . .
C8 C7 H7A 126.6 . .
N3 C7 H7A 126.6 . .
C7 C8 N4 106.6(4) . .
C7 C8 H8A 126.7 . .
N4 C8 H8A 126.7 . .
C10 C9 C14 122.7(4) . .
C10 C9 N1 119.7(4) . .
C14 C9 N1 117.6(4) . .
C11 C10 C9 117.5(4) . .
C11 C10 C17 120.6(4) . .
C9 C10 C17 121.9(4) . .
C12 C11 C10 122.3(4) . .
C12 C11 H11A 118.9 . .
C10 C11 H11A 118.9 . .
C11 C12 C13 118.5(4) . .
C11 C12 C16 121.1(4) . .
C13 C12 C16 120.3(4) . .
C12 C13 C14 122.2(4) . .
C12 C13 H13A 118.9 . .
C14 C13 H13A 118.9 . .
C13 C14 C9 116.8(4) . .
C13 C14 C15 120.9(4) . .
C9 C14 C15 122.3(4) . .
C14 C15 C3 116.6(4) . .
C14 C15 H15A 108.1 . .
C3 C15 H15A 108.1 . .
C14 C15 H15B 108.1 . .
C3 C15 H15B 108.1 . .
H15A C15 H15B 107.3 . .
C12 C16 H16A 109.5 . .
C12 C16 H16B 109.5 . .
H16A C16 H16B 109.5 . .
C12 C16 H16C 109.5 . .
H16A C16 H16C 109.5 . .
H16B C16 H16C 109.5 . .
C10 C17 H17A 109.5 . .
C10 C17 H17B 109.5 . .
H17A C17 H17B 109.5 . .
C10 C17 H17C 109.5 . .
H17A C17 H17C 109.5 . .
H17B C17 H17C 109.5 . .
C19 C18 C23 123.0(4) . .
C19 C18 N2 117.6(4) . .
C23 C18 N2 119.3(4) . .
C18 C19 C20 117.8(4) . .
C18 C19 C26 121.6(4) . .
C20 C19 C26 120.6(4) . .
C19 C20 C21 121.5(4) . .
C19 C20 H20A 119.3 . .
C21 C20 H20A 119.3 . .
C22 C21 C20 118.3(4) . .
C22 C21 C25 121.1(5) . .
C20 C21 C25 120.5(5) . .
C21 C22 C23 121.9(5) . .
C21 C22 H22A 119.0 . .
C23 C22 H22A 119.0 . .
C18 C23 C22 117.6(4) . .
C18 C23 C24 121.7(4) . .
C22 C23 C24 120.7(5) . .
C23 C24 H24A 109.5 . .
C23 C24 H24B 109.5 . .
H24A C24 H24B 109.5 . .
C23 C24 H24C 109.5 . .
H24A C24 H24C 109.5 . .
H24B C24 H24C 109.5 . .
C21 C25 H25A 109.5 . .
C21 C25 H25B 109.5 . .
H25A C25 H25B 109.5 . .
C21 C25 H25C 109.5 . .
H25A C25 H25C 109.5 . .
H25B C25 H25C 109.5 . .
C19 C26 H26A 109.5 . .
C19 C26 H26B 109.5 . .
H26A C26 H26B 109.5 . .
C19 C26 H26C 109.5 . .
H26A C26 H26C 109.5 . .
H26B C26 H26C 109.5 . .
C32 C27 C28 123.1(4) . .
C32 C27 N3 120.9(4) . .
C28 C27 N3 115.9(4) . .
C29 C28 C27 116.1(4) . .
C29 C28 C4 121.7(4) . .
C27 C28 C4 122.1(4) . .
C28 C29 C30 122.6(4) . .
C28 C29 H29A 118.7 . .
C30 C29 H29A 118.7 . .
C31 C30 C29 118.4(4) . .
C31 C30 C34 120.9(5) . .
C29 C30 C34 120.7(5) . .
C30 C31 C32 122.4(4) . .
C30 C31 H31A 118.8 . .
C32 C31 H31A 118.8 . .
C27 C32 C31 117.3(4) . .
C27 C32 C33 123.5(4) . .
C31 C32 C33 119.1(4) . .
C32 C33 H33A 109.5 . .
C32 C33 H33B 109.5 . .
H33A C33 H33B 109.5 . .
C32 C33 H33C 109.5 . .
H33A C33 H33C 109.5 . .
H33B C33 H33C 109.5 . .
C30 C34 H34A 109.5 . .
C30 C34 H34B 109.5 . .
H34A C34 H34B 109.5 . .
C30 C34 H34C 109.5 . .
H34A C34 H34C 109.5 . .
H34B C34 H34C 109.5 . .
C36 C35 C40 121.6(4) . .
C36 C35 N4 120.0(4) . .
C40 C35 N4 118.3(4) . .
C35 C36 C37 117.4(4) . .
C35 C36 C43 121.8(4) . .
C37 C36 C43 120.8(4) . .
C38 C37 C36 122.1(5) . .
C38 C37 H37A 118.9 . .
C36 C37 H37A 118.9 . .
C37 C38 C39 119.1(4) . .
C37 C38 C42 120.8(5) . .
C39 C38 C42 120.2(5) . .
C38 C39 C40 121.9(5) . .
C38 C39 H39A 119.0 . .
C40 C39 H39A 119.0 . .
C39 C40 C35 117.6(5) . .
C39 C40 C41 120.5(4) . .
C35 C40 C41 121.9(4) . .
C40 C41 H41A 109.5 . .
C40 C41 H41B 109.5 . .
H41A C41 H41B 109.5 . .
C40 C41 H41C 109.5 . .
H41A C41 H41C 109.5 . .
H41B C41 H41C 109.5 . .
C38 C42 H42A 109.5 . .
C38 C42 H42B 109.5 . .
H42A C42 H42B 109.5 . .
C38 C42 H42C 109.5 . .
H42A C42 H42C 109.5 . .
H42B C42 H42C 109.5 . .
C36 C43 H43A 109.5 . .
C36 C43 H43B 109.5 . .
H43A C43 H43B 109.5 . .
C36 C43 H43C 109.5 . .
H43A C43 H43C 109.5 . .
H43B C43 H43C 109.5 . .
C45 C44 C49 120.1(4) . .
C45 C44 N5 120.0(4) . .
C49 C44 N5 119.5(4) . .
C46 C45 C44 119.5(5) . .
C46 C45 C51 120.9(5) . .
C44 C45 C51 119.7(4) . .
C47 C46 C45 121.0(5) . .
C47 C46 H46A 119.5 . .
C45 C46 H46A 119.5 . .
C46 C47 C48 119.8(5) . .
C46 C47 H47A 120.1 . .
C48 C47 H47A 120.1 . .
C47 C48 C49 120.5(5) . .
C47 C48 H48A 119.8 . .
C49 C48 H48A 119.8 . .
C44 C49 C48 119.1(5) . .
C44 C49 C50 120.3(4) . .
C48 C49 C50 120.7(5) . .
C49 C50 H50A 109.5 . .
C49 C50 H50B 109.5 . .
H50A C50 H50B 109.5 . .
C49 C50 H50C 109.5 . .
H50A C50 H50C 109.5 . .
H50B C50 H50C 109.5 . .
C45 C51 H51A 109.5 . .
C45 C51 H51B 109.5 . .
H51A C51 H51B 109.5 . .
C45 C51 H51C 109.5 . .
H51A C51 H51C 109.5 . .
H51B C51 H51C 109.5 . .
C3S C1S C2S 127.9(17) 2_667 .
C3S C1S C2S 42.9(10) 2_667 2_667
C2S C1S C2S 103.9(14) . 2_667
C3S C2S C1S 105.4(17) . .
C3S C2S C1S 43.2(9) . 2_667
C1S C2S C1S 76.1(14) . 2_667
C2S C3S C1S 93.9(14) . 2_667
C2S C3S C4S 114.0(13) . .
C1S C3S C4S 121.7(12) 2_667 .

loop_
_geom_bond_atom_site_label_1
_geom_bond_atom_site_label_2
_geom_bond_distance
_geom_bond_site_symmetry_2
Co1 C1 1.895(4) .
Co1 C2 1.901(4) .
Co1 C3 1.946(4) .
Co1 C4 2.057(5) .
N1 C1 1.382(6) .
N1 C5 1.391(6) .
N1 C9 1.429(5) .
N2 C1 1.385(6) .
N2 C6 1.396(6) .
N2 C18 1.439(6) .
N3 C2 1.373(5) .
N3 C7 1.399(5) .
N3 C27 1.436(5) .
N4 C2 1.356(6) .
N4 C8 1.394(6) .
N4 C35 1.436(6) .
N5 C3 1.281(6) .
N5 C44 1.415(6) .
C3 C15 1.544(6) .
C4 C28 1.482(6) .
C4 H4A 0.9900 .
C4 H4B 0.9900 .
C5 C6 1.333(7) .
C5 H5A 0.9500 .
C6 H6A 0.9500 .
C7 C8 1.345(6) .
C7 H7A 0.9500 .
C8 H8A 0.9500 .
C9 C10 1.393(6) .
C9 C14 1.402(6) .
C10 C11 1.387(6) .
C10 C17 1.508(7) .
C11 C12 1.383(7) .
C11 H11A 0.9500 .
C12 C13 1.385(7) .
C12 C16 1.517(6) .
C13 C14 1.399(6) .
C13 H13A 0.9500 .
C14 C15 1.500(6) .
C15 H15A 0.9900 .
C15 H15B 0.9900 .
C16 H16A 0.9800 .
C16 H16B 0.9800 .
C16 H16C 0.9800 .
C17 H17A 0.9800 .
C17 H17B 0.9800 .
C17 H17C 0.9800 .
C18 C19 1.385(6) .
C18 C23 1.387(7) .
C19 C20 1.397(7) .
C19 C26 1.505(7) .
C20 C21 1.400(7) .
C20 H20A 0.9500 .
C21 C22 1.389(7) .
C21 C25 1.513(7) .
C22 C23 1.397(7) .
C22 H22A 0.9500 .
C23 C24 1.501(7) .
C24 H24A 0.9800 .
C24 H24B 0.9800 .
C24 H24C 0.9800 .
C25 H25A 0.9800 .
C25 H25B 0.9800 .
C25 H25C 0.9800 .
C26 H26A 0.9800 .
C26 H26B 0.9800 .
C26 H26C 0.9800 .
C27 C32 1.382(6) .
C27 C28 1.420(6) .
C28 C29 1.384(6) .
C29 C30 1.399(7) .
C29 H29A 0.9500 .
C30 C31 1.373(7) .
C30 C34 1.516(7) .
C31 C32 1.394(7) .
C31 H31A 0.9500 .
C32 C33 1.525(7) .
C33 H33A 0.9800 .
C33 H33B 0.9800 .
C33 H33C 0.9800 .
C34 H34A 0.9800 .
C34 H34B 0.9800 .
C34 H34C 0.9800 .
C35 C36 1.395(7) .
C35 C40 1.422(6) .
C36 C37 1.405(6) .
C36 C43 1.494(7) .
C37 C38 1.380(7) .
C37 H37A 0.9500 .
C38 C39 1.382(8) .
C38 C42 1.512(7) .
C39 C40 1.391(7) .
C39 H39A 0.9500 .
C40 C41 1.507(7) .
C41 H41A 0.9800 .
C41 H41B 0.9800 .
C41 H41C 0.9800 .
C42 H42A 0.9800 .
C42 H42B 0.9800 .
C42 H42C 0.9800 .
C43 H43A 0.9800 .
C43 H43B 0.9800 .
C43 H43C 0.9800 .
C44 C45 1.404(7) .
C44 C49 1.402(7) .
C45 C46 1.396(7) .
C45 C51 1.501(7) .
C46 C47 1.375(8) .
C46 H46A 0.9500 .
C47 C48 1.397(8) .
C47 H47A 0.9500 .
C48 C49 1.404(7) .
C48 H48A 0.9500 .
C49 C50 1.501(7) .
C50 H50A 0.9800 .
C50 H50B 0.9800 .
C50 H50C 0.9800 .
C51 H51A 0.9800 .
C51 H51B 0.9800 .
C51 H51C 0.9800 .
C1S C3S 1.37(2) 2_667
C1S C2S 1.59(2) .
C1S C2S 2.00(3) 2_667
C2S C3S 1.36(2) .
C2S C1S 2.00(3) 2_667
C3S C1S 1.37(2) 2_667
C3S C4S 1.532(15) .
